data_7128239
loop_
_publ_author_name
'Bora, Pranjal'
'Jakkampudi, Satish'
'Parella, Ramarao'
'Sakkani, Nagaraju'
'Dai, Qipu'
'Bihani, Manisha'
'Arman, Hadi D.'
'Zhao, John C.-G.'

_publ_section_title
;
 Diastereodivergent synthesis of 4-oxocyclohexanecarbaldehydes by using
 the modularly designed organocatalysts upon switching on their iminium
 catalysis.
;
_journal_issue 43
_journal_name_full 'Chemical communications (Cambridge, England)'
_journal_page_first 5334
_journal_page_last 5337
_journal_paper_doi 10.1039/d1cc01020d
_journal_volume 57
_journal_year 2021
_chemical_formula_moiety 'C28 H25 Cl N2 O2'
_chemical_formula_sum 'C28 H25 Cl N2 O2'
_chemical_formula_weight 456.95
_chemical_name_systematic
;
2-Benzyl-6-(2-chloro-phenyl)-4-methyl-4-styrl-tetrahydro-
pyrrolo[3,4-c]pyrrole-1,3-dione
;
_space_group_IT_number 43
_space_group_name_Hall 'F 2 -2d'
_space_group_name_H-M_alt 'F d d 2'
_symmetry_cell_setting orthorhombic
_symmetry_space_group_name_Hall 'F 2 -2d'
_symmetry_space_group_name_H-M 'F d d 2'
_atom_sites_solution_hydrogens geom
_atom_sites_solution_primary direct
_atom_sites_solution_secondary difmap
_audit_creation_method SHELXL-97
_audit_update_record
;
2011-12-21 deposited with the CCDC.	2021-04-26 downloaded from the CCDC.
;
_cell_angle_alpha 90.00
_cell_angle_beta 90.00
_cell_angle_gamma 90.00
_cell_formula_units_Z 16
_cell_length_a 22.889(3)
_cell_length_b 38.418(6)
_cell_length_c 10.5749(15)
_cell_measurement_reflns_used 10626
_cell_measurement_temperature 98(2)
_cell_measurement_theta_max 40.2
_cell_measurement_theta_min 2.1
_cell_volume 9299(2)
_computing_cell_refinement
;
CrystalClear-SM Expert 2.0 r3 (Rigaku, 2009)
;
_computing_data_collection
;
CrystalClear-SM Expert 2.0 r3 (Rigaku, 2009)
;
_computing_data_reduction
;
CrystalClear-SM Expert 2.0 r3 (Rigaku, 2009)
;
_computing_publication_material 'publCIF (Westrip, 2010)'
_computing_structure_refinement 'SHELXL-97 (Sheldrick, 1997)'
_computing_structure_solution 'SHELXS-97 (Sheldrick, 1990)'
_diffrn_ambient_temperature 98(2)
_diffrn_detector_area_resol_mean 28.5714
_diffrn_measured_fraction_theta_full 0.995
_diffrn_measured_fraction_theta_max 0.995
_diffrn_measurement_device_type
;
Saturn724 (2x2 bin mode)
;
_diffrn_measurement_method \w
_diffrn_radiation_monochromator graphite
_diffrn_radiation_source 'sealed tube'
_diffrn_radiation_type MoK\a
_diffrn_radiation_wavelength 0.71073
_diffrn_reflns_av_R_equivalents 0.0894
_diffrn_reflns_av_sigmaI/netI 0.0671
_diffrn_reflns_limit_h_max 29
_diffrn_reflns_limit_h_min -29
_diffrn_reflns_limit_k_max 41
_diffrn_reflns_limit_k_min -49
_diffrn_reflns_limit_l_max 9
_diffrn_reflns_limit_l_min -13
_diffrn_reflns_number 14341
_diffrn_reflns_reduction_process 'Lp corrections applied'
_diffrn_reflns_theta_full 27.50
_diffrn_reflns_theta_max 27.50
_diffrn_reflns_theta_min 2.07
_diffrn_standards_decay_% <1
_diffrn_standards_interval_count 0
_diffrn_standards_number 0
_exptl_absorpt_coefficient_mu 0.193
_exptl_absorpt_correction_T_max 1.000
_exptl_absorpt_correction_T_min 0.724
_exptl_absorpt_correction_type multi-scan
_exptl_absorpt_process_details 'ABSCOR (Higashi, 1995)'
_exptl_crystal_colour colourless
_exptl_crystal_density_diffrn 1.306
_exptl_crystal_density_method 'not measured'
_exptl_crystal_description platelet
_exptl_crystal_F_000 3840
_exptl_crystal_size_max 0.30
_exptl_crystal_size_mid 0.25
_exptl_crystal_size_min 0.14
_refine_diff_density_max 0.264
_refine_diff_density_min -0.212
_refine_diff_density_rms 0.049
_refine_ls_abs_structure_details 'Flack H D (1983), Acta Cryst. A39, 876-881'
_refine_ls_abs_structure_Flack -0.01(5)
_refine_ls_extinction_method none
_refine_ls_goodness_of_fit_ref 1.000
_refine_ls_hydrogen_treatment mixed
_refine_ls_matrix_type full
_refine_ls_number_parameters 373
_refine_ls_number_reflns 4594
_refine_ls_number_restraints 1
_refine_ls_restrained_S_all 1.000
_refine_ls_R_factor_all 0.0429
_refine_ls_R_factor_gt 0.0409
_refine_ls_shift/su_max 0.003
_refine_ls_shift/su_mean 0.000
_refine_ls_structure_factor_coef Fsqd
_refine_ls_weighting_details 'calc w=1/[\s^2^(Fo^2^)+(0.0700P)^2^+2.5000P] where P=(Fo^2^+2Fc^2^)/3'
_refine_ls_weighting_scheme calc
_refine_ls_wR_factor_gt 0.1093
_refine_ls_wR_factor_ref 0.1116
_reflns_number_gt 4410
_reflns_number_total 4594
_reflns_threshold_expression >2sigma(I)
_cod_data_source_file d1cc01020d2.cif
_cod_data_source_block bmstpd
_cod_depositor_comments 'Adding full bibliography for 7128238--7128240.cif.'
_cod_database_code 7128239

loop_
_symmetry_equiv_pos_as_xyz
'x, y, z'
'-x, -y, z'
'x+1/4, -y+1/4, z+1/4'
'-x+1/4, y+1/4, z+1/4'
'x, y+1/2, z+1/2'
'-x, -y+1/2, z+1/2'
'x+1/4, -y+3/4, z+3/4'
'-x+1/4, y+3/4, z+3/4'
'x+1/2, y, z+1/2'
'-x+1/2, -y, z+1/2'
'x+3/4, -y+1/4, z+3/4'
'-x+3/4, y+1/4, z+3/4'
'x+1/2, y+1/2, z'
'-x+1/2, -y+1/2, z'
'x+3/4, -y+3/4, z+1/4'
'-x+3/4, y+3/4, z+1/4'

loop_
_atom_site_label
_atom_site_type_symbol
_atom_site_fract_x
_atom_site_fract_y
_atom_site_fract_z
_atom_site_U_iso_or_equiv
_atom_site_adp_type
_atom_site_occupancy
_atom_site_symmetry_multiplicity
_atom_site_calc_flag
_atom_site_refinement_flags
_atom_site_disorder_assembly
_atom_site_disorder_group
Cl1 Cl 0.05654(3) 0.071440(14) 0.45714(5) 0.03587(15) Uani 1 1 d . . .
N2 N -0.02637(7) 0.15893(4) 0.66360(15) 0.0177(3) Uani 1 1 d . . .
C14 C 0.02591(7) 0.10249(5) 0.67893(17) 0.0185(3) Uani 1 1 d . . .
C3 C 0.01768(7) 0.13619(5) 0.60614(17) 0.0180(3) Uani 1 1 d . . .
N1 N 0.10196(7) 0.18763(4) 0.78814(16) 0.0214(3) Uani 1 1 d . . .
C5 C 0.04798(8) 0.19770(5) 0.60166(18) 0.0194(3) Uani 1 1 d . . .
C23 C -0.05237(8) 0.22124(5) 0.67250(19) 0.0203(4) Uani 1 1 d . . .
C4 C -0.01996(8) 0.19315(5) 0.60140(16) 0.0191(3) Uani 1 1 d . . .
C1 C 0.11037(7) 0.15786(5) 0.71721(18) 0.0204(4) Uani 1 1 d . . .
C26 C -0.12753(8) 0.27682(5) 0.79348(18) 0.0232(4) Uani 1 1 d . . .
O1 O 0.14242(6) 0.13429(4) 0.74723(15) 0.0285(3) Uani 1 1 d . . .
O2 O 0.06380(6) 0.24264(4) 0.76245(16) 0.0304(3) Uani 1 1 d . . .
C6 C 0.07060(8) 0.21321(5) 0.72381(17) 0.0214(4) Uani 1 1 d . . .
C15 C 0.01795(8) 0.10128(5) 0.81005(19) 0.0228(4) Uani 1 1 d . . .
C19 C 0.04224(8) 0.07185(5) 0.61963(18) 0.0223(4) Uani 1 1 d . . .
C25 C -0.11875(7) 0.24322(5) 0.84248(17) 0.0201(4) Uani 1 1 d . . .
C27 C -0.16105(9) 0.30114(5) 0.8578(2) 0.0242(4) Uani 1 1 d . . .
C30 C -0.14440(8) 0.23540(5) 0.9590(2) 0.0237(4) Uani 1 1 d . . .
C2 C 0.07273(7) 0.16024(5) 0.59926(17) 0.0186(3) Uani 1 1 d . . .
C29 C -0.17764(8) 0.25966(6) 1.0241(2) 0.0270(4) Uani 1 1 d . . .
C28 C -0.18666(8) 0.29266(6) 0.9733(2) 0.0265(4) Uani 1 1 d . . .
C24 C -0.08432(8) 0.21632(5) 0.77605(18) 0.0200(3) Uani 1 1 d . . .
C20 C -0.04100(9) 0.19343(6) 0.4632(2) 0.0270(4) Uani 1 1 d . . .
C13 C 0.02633(9) 0.18566(6) 1.0281(2) 0.0292(4) Uani 1 1 d . . .
C18 C 0.04945(9) 0.04048(5) 0.6848(2) 0.0298(5) Uani 1 1 d . . .
C16 C 0.02595(9) 0.07048(6) 0.8776(2) 0.0277(4) Uani 1 1 d . . .
C17 C 0.04143(9) 0.04003(6) 0.8140(2) 0.0304(5) Uani 1 1 d . . .
C9 C 0.10288(10) 0.14475(6) 1.0786(2) 0.0312(4) Uani 1 1 d . . .
C8 C 0.08369(9) 0.17374(5) 1.01028(18) 0.0251(4) Uani 1 1 d . . .
C7 C 0.12380(9) 0.19196(6) 0.91783(19) 0.0275(4) Uani 1 1 d . . .
C12 C -0.01047(10) 0.16906(7) 1.1131(2) 0.0352(5) Uani 1 1 d . . .
C10 C 0.06539(13) 0.12807(7) 1.1632(2) 0.0393(5) Uani 1 1 d . . .
C11 C 0.00885(12) 0.14018(7) 1.1800(2) 0.0379(5) Uani 1 1 d . . .
H3A H 0.0065(13) 0.1291(9) 0.522(3) 0.045 Uiso 1 1 d . . .
H26A H -0.1117(13) 0.2840(9) 0.713(3) 0.045 Uiso 1 1 d . . .
H15A H 0.0082(14) 0.1234(9) 0.858(3) 0.045 Uiso 1 1 d . . .
H27A H -0.1690(14) 0.3257(9) 0.824(3) 0.045 Uiso 1 1 d . . .
H16A H 0.0173(14) 0.0717(8) 0.968(3) 0.045 Uiso 1 1 d . . .
H13A H 0.0115(13) 0.2053(9) 0.980(3) 0.045 Uiso 1 1 d . . .
H17A H 0.0475(13) 0.0199(9) 0.857(3) 0.045 Uiso 1 1 d . . .
H28A H -0.2111(13) 0.3094(8) 1.024(3) 0.045 Uiso 1 1 d . . .
H5A H 0.0590(13) 0.2127(9) 0.529(3) 0.045 Uiso 1 1 d . . .
H11A H -0.0158(14) 0.1290(9) 1.235(3) 0.045 Uiso 1 1 d . . .
H7A H 0.1653(14) 0.1813(8) 0.920(3) 0.045 Uiso 1 1 d . . .
H24A H -0.0871(14) 0.1908(9) 0.809(3) 0.045 Uiso 1 1 d . . .
H2A H 0.0947(14) 0.1549(8) 0.525(3) 0.045 Uiso 1 1 d . . .
H30A H -0.1398(13) 0.2123(9) 0.996(3) 0.045 Uiso 1 1 d . . .
H23A H -0.0486(14) 0.2449(9) 0.633(3) 0.045 Uiso 1 1 d . . .
H2B H -0.0614(15) 0.1497(9) 0.645(3) 0.045 Uiso 1 1 d . . .
H18A H 0.0614(14) 0.0187(9) 0.641(3) 0.045 Uiso 1 1 d . . .
H7B H 0.1210(13) 0.2156(9) 0.936(3) 0.045 Uiso 1 1 d . . .
H20A H -0.0828(16) 0.1858(10) 0.451(3) 0.057 Uiso 1 1 d . . .
H20B H -0.0174(16) 0.1777(10) 0.406(4) 0.057 Uiso 1 1 d . . .
H29A H -0.1951(14) 0.2535(9) 1.095(3) 0.045 Uiso 1 1 d . . .
H10A H 0.0830(13) 0.1092(8) 1.212(3) 0.045 Uiso 1 1 d . . .
H9A H 0.1418(14) 0.1375(8) 1.064(3) 0.045 Uiso 1 1 d . . .
H20C H -0.0387(15) 0.2166(10) 0.424(3) 0.057 Uiso 1 1 d . . .
H12A H -0.0490(14) 0.1759(9) 1.126(3) 0.045 Uiso 1 1 d . . .

loop_
_atom_site_aniso_label
_atom_site_aniso_U_11
_atom_site_aniso_U_22
_atom_site_aniso_U_33
_atom_site_aniso_U_23
_atom_site_aniso_U_13
_atom_site_aniso_U_12
Cl1 0.0550(3) 0.0269(3) 0.0257(2) -0.0084(2) -0.0012(2) 0.0132(2)
N2 0.0188(6) 0.0118(7) 0.0225(7) 0.0013(6) -0.0007(5) 0.0010(6)
C14 0.0164(7) 0.0140(8) 0.0249(9) 0.0028(6) -0.0021(6) -0.0013(6)
C3 0.0197(7) 0.0134(8) 0.0208(8) -0.0007(6) -0.0022(6) 0.0013(6)
N1 0.0211(6) 0.0198(8) 0.0232(8) -0.0012(6) -0.0009(6) -0.0027(6)
C5 0.0242(8) 0.0115(8) 0.0224(9) 0.0013(6) 0.0027(6) 0.0007(7)
C23 0.0246(8) 0.0131(8) 0.0234(9) 0.0015(6) -0.0004(6) 0.0030(7)
C4 0.0242(8) 0.0132(8) 0.0198(8) 0.0014(6) 0.0003(6) 0.0016(7)
C1 0.0170(7) 0.0187(9) 0.0255(9) 0.0022(7) 0.0002(7) -0.0041(7)
C26 0.0270(8) 0.0205(9) 0.0223(9) 0.0007(7) -0.0004(7) 0.0040(7)
O1 0.0224(6) 0.0207(7) 0.0424(8) 0.0022(6) -0.0079(6) 0.0002(6)
O2 0.0328(7) 0.0199(7) 0.0385(8) -0.0104(6) 0.0015(6) 0.0017(6)
C6 0.0222(7) 0.0191(9) 0.0228(9) -0.0019(7) 0.0042(7) -0.0023(7)
C15 0.0230(8) 0.0200(9) 0.0255(9) 0.0019(7) -0.0002(7) -0.0011(7)
C19 0.0246(8) 0.0181(9) 0.0243(9) -0.0006(7) -0.0047(7) -0.0002(7)
C25 0.0183(7) 0.0167(9) 0.0254(9) -0.0010(7) -0.0012(6) 0.0003(7)
C27 0.0246(8) 0.0173(9) 0.0306(10) -0.0002(7) -0.0044(7) 0.0037(7)
C30 0.0211(7) 0.0181(8) 0.0320(9) 0.0027(8) 0.0025(7) -0.0040(7)
C2 0.0219(7) 0.0132(8) 0.0209(8) 0.0013(6) 0.0022(7) 0.0004(7)
C29 0.0219(7) 0.0259(10) 0.0331(11) -0.0007(8) 0.0081(8) -0.0019(8)
C28 0.0191(7) 0.0231(9) 0.0375(11) -0.0050(8) 0.0038(7) 0.0016(7)
C24 0.0219(7) 0.0127(8) 0.0255(9) -0.0006(7) -0.0011(7) 0.0003(7)
C20 0.0347(9) 0.0221(9) 0.0241(9) 0.0040(8) -0.0043(8) 0.0074(8)
C13 0.0306(9) 0.0287(10) 0.0283(10) -0.0018(8) -0.0026(8) -0.0023(8)
C18 0.0325(10) 0.0135(9) 0.0435(13) 0.0009(8) -0.0086(9) 0.0001(8)
C16 0.0265(8) 0.0294(11) 0.0271(10) 0.0103(8) -0.0023(8) -0.0042(8)
C17 0.0290(9) 0.0184(10) 0.0439(12) 0.0124(8) -0.0084(9) -0.0043(8)
C9 0.0376(10) 0.0295(11) 0.0266(10) -0.0045(8) 0.0004(8) 0.0048(9)
C8 0.0290(9) 0.0244(9) 0.0218(9) -0.0049(7) -0.0027(7) -0.0042(8)
C7 0.0241(8) 0.0315(11) 0.0270(10) -0.0032(8) -0.0039(7) -0.0061(8)
C12 0.0344(10) 0.0399(12) 0.0312(11) -0.0086(9) 0.0037(9) -0.0047(10)
C10 0.0603(14) 0.0313(12) 0.0264(10) 0.0022(9) 0.0040(10) 0.0065(12)
C11 0.0519(13) 0.0335(12) 0.0282(11) -0.0027(9) 0.0109(10) -0.0097(11)

loop_
_atom_type_symbol
_atom_type_description
_atom_type_scat_dispersion_real
_atom_type_scat_dispersion_imag
_atom_type_scat_source
C C 0.0033 0.0016 'International Tables Vol C Tables 4.2.6.8 and 6.1.1.4'
H H 0.0000 0.0000 'International Tables Vol C Tables 4.2.6.8 and 6.1.1.4'
N N 0.0061 0.0033 'International Tables Vol C Tables 4.2.6.8 and 6.1.1.4'
O O 0.0106 0.0060 'International Tables Vol C Tables 4.2.6.8 and 6.1.1.4'
Cl Cl 0.1484 0.1585 'International Tables Vol C Tables 4.2.6.8 and 6.1.1.4'

loop_
_geom_angle_atom_site_label_1
_geom_angle_atom_site_label_2
_geom_angle_atom_site_label_3
_geom_angle
_geom_angle_site_symmetry_1
_geom_angle_site_symmetry_3
_geom_angle_publ_flag
C3 N2 C4 106.11(13) . . ?
C3 N2 H2B 107(2) . . ?
C4 N2 H2B 110(2) . . ?
C19 C14 C15 117.09(18) . . ?
C19 C14 C3 121.92(16) . . ?
C15 C14 C3 120.99(17) . . ?
N2 C3 C14 112.54(14) . . ?
N2 C3 C2 102.79(14) . . ?
C14 C3 C2 115.30(15) . . ?
N2 C3 H3A 111.7(19) . . ?
C14 C3 H3A 105(2) . . ?
C2 C3 H3A 109.7(19) . . ?
C1 N1 C6 112.99(16) . . ?
C1 N1 C7 123.59(17) . . ?
C6 N1 C7 123.41(17) . . ?
C6 C5 C2 104.78(15) . . ?
C6 C5 C4 112.66(15) . . ?
C2 C5 C4 105.07(14) . . ?
C6 C5 H5A 110.1(18) . . ?
C2 C5 H5A 115.8(19) . . ?
C4 C5 H5A 108.4(17) . . ?
C24 C23 C4 125.36(17) . . ?
C24 C23 H23A 121.4(19) . . ?
C4 C23 H23A 113.2(19) . . ?
N2 C4 C23 111.43(15) . . ?
N2 C4 C20 113.44(16) . . ?
C23 C4 C20 108.31(15) . . ?
N2 C4 C5 101.37(13) . . ?
C23 C4 C5 114.06(15) . . ?
C20 C4 C5 108.18(15) . . ?
O1 C1 N1 124.25(18) . . ?
O1 C1 C2 127.27(18) . . ?
N1 C1 C2 108.48(15) . . ?
C27 C26 C25 121.12(18) . . ?
C27 C26 H26A 116.7(19) . . ?
C25 C26 H26A 122.2(19) . . ?
O2 C6 N1 124.00(18) . . ?
O2 C6 C5 127.66(18) . . ?
N1 C6 C5 108.35(15) . . ?
C16 C15 C14 121.28(19) . . ?
C16 C15 H15A 119.0(18) . . ?
C14 C15 H15A 119.6(18) . . ?
C14 C19 C18 122.78(18) . . ?
C14 C19 Cl1 120.19(15) . . ?
C18 C19 Cl1 117.01(16) . . ?
C30 C25 C26 117.54(17) . . ?
C30 C25 C24 119.54(17) . . ?
C26 C25 C24 122.92(17) . . ?
C26 C27 C28 120.36(19) . . ?
C26 C27 H27A 123.0(19) . . ?
C28 C27 H27A 116.6(19) . . ?
C29 C30 C25 121.57(19) . . ?
C29 C30 H30A 118.1(19) . . ?
C25 C30 H30A 120.3(19) . . ?
C1 C2 C5 104.49(15) . . ?
C1 C2 C3 112.54(14) . . ?
C5 C2 C3 104.71(14) . . ?
C1 C2 H2A 111.5(19) . . ?
C5 C2 H2A 113.8(19) . . ?
C3 C2 H2A 109.6(19) . . ?
C30 C29 C28 120.17(19) . . ?
C30 C29 H29A 119(2) . . ?
C28 C29 H29A 120(2) . . ?
C29 C28 C27 119.23(18) . . ?
C29 C28 H28A 117.4(19) . . ?
C27 C28 H28A 123.4(19) . . ?
C23 C24 C25 125.84(17) . . ?
C23 C24 H24A 116.4(18) . . ?
C25 C24 H24A 117.7(18) . . ?
C4 C20 H20A 114(2) . . ?
C4 C20 H20B 113(2) . . ?
H20A C20 H20B 105(3) . . ?
C4 C20 H20C 113(2) . . ?
H20A C20 H20C 105(3) . . ?
H20B C20 H20C 105(3) . . ?
C12 C13 C8 120.3(2) . . ?
C12 C13 H13A 119.0(18) . . ?
C8 C13 H13A 120.6(18) . . ?
C17 C18 C19 118.9(2) . . ?
C17 C18 H18A 119(2) . . ?
C19 C18 H18A 122(2) . . ?
C15 C16 C17 119.8(2) . . ?
C15 C16 H16A 115.7(19) . . ?
C17 C16 H16A 124.3(19) . . ?
C18 C17 C16 120.11(19) . . ?
C18 C17 H17A 119(2) . . ?
C16 C17 H17A 121(2) . . ?
C10 C9 C8 120.3(2) . . ?
C10 C9 H9A 123(2) . . ?
C8 C9 H9A 117(2) . . ?
C9 C8 C13 119.0(2) . . ?
C9 C8 C7 120.79(19) . . ?
C13 C8 C7 120.23(19) . . ?
N1 C7 C8 110.14(16) . . ?
N1 C7 H7A 106.7(18) . . ?
C8 C7 H7A 111.1(18) . . ?
N1 C7 H7B 106.0(19) . . ?
C8 C7 H7B 106.2(19) . . ?
H7A C7 H7B 117(3) . . ?
C13 C12 C11 120.3(2) . . ?
C13 C12 H12A 123(2) . . ?
C11 C12 H12A 117(2) . . ?
C11 C10 C9 120.1(2) . . ?
C11 C10 H10A 124.6(18) . . ?
C9 C10 H10A 115.1(18) . . ?
C10 C11 C12 120.0(2) . . ?
C10 C11 H11A 120(2) . . ?
C12 C11 H11A 120(2) . . ?

loop_
_geom_bond_atom_site_label_1
_geom_bond_atom_site_label_2
_geom_bond_distance
_geom_bond_site_symmetry_2
_geom_bond_publ_flag
Cl1 C19 1.749(2) . ?
N2 C3 1.466(2) . ?
N2 C4 1.478(2) . ?
N2 H2B 0.90(3) . ?
C14 C19 1.385(3) . ?
C14 C15 1.399(3) . ?
C14 C3 1.518(2) . ?
C3 C2 1.564(2) . ?
C3 H3A 0.97(3) . ?
N1 C1 1.381(2) . ?
N1 C6 1.394(2) . ?
N1 C7 1.469(2) . ?
C5 C6 1.514(3) . ?
C5 C2 1.547(3) . ?
C5 C4 1.565(2) . ?
C5 H5A 0.99(4) . ?
C23 C24 1.330(3) . ?
C23 C4 1.510(3) . ?
C23 H23A 1.01(3) . ?
C4 C20 1.539(3) . ?
C1 O1 1.208(2) . ?
C1 C2 1.519(2) . ?
C26 C27 1.387(3) . ?
C26 C25 1.406(3) . ?
C26 H26A 0.97(3) . ?
O2 C6 1.212(2) . ?
C15 C16 1.394(3) . ?
C15 H15A 1.01(3) . ?
C19 C18 1.398(3) . ?
C25 C30 1.398(3) . ?
C25 C24 1.477(3) . ?
C27 C28 1.393(3) . ?
C27 H27A 1.03(3) . ?
C30 C29 1.386(3) . ?
C30 H30A 0.98(3) . ?
C2 H2A 0.96(3) . ?
C29 C28 1.392(3) . ?
C29 H29A 0.88(3) . ?
C28 H28A 1.01(3) . ?
C24 H24A 1.05(3) . ?
C20 H20A 1.01(4) . ?
C20 H20B 1.01(4) . ?
C20 H20C 0.98(4) . ?
C13 C12 1.387(3) . ?
C13 C8 1.403(3) . ?
C13 H13A 0.97(3) . ?
C18 C17 1.379(4) . ?
C18 H18A 1.00(3) . ?
C16 C17 1.395(3) . ?
C16 H16A 0.98(3) . ?
C17 H17A 0.91(3) . ?
C9 C10 1.396(4) . ?
C9 C8 1.398(3) . ?
C9 H9A 0.95(3) . ?
C8 C7 1.513(3) . ?
C7 H7A 1.03(3) . ?
C7 H7B 0.93(3) . ?
C12 C11 1.388(4) . ?
C12 H12A 0.93(3) . ?
C10 C11 1.387(4) . ?
C10 H10A 0.98(3) . ?
C11 H11A 0.92(3) . ?
